data_2217491
loop_
_publ_author_name
'M. Subramanyam'
'B. Lingappa'
'A. Thiruvalluvar'
'R. J. Butcher'
'Balakrishna Kalluraya'

_publ_section_title 4-(4-Bromophenylhydrazono)-1-(5-bromopyrimidin-2-yl)-3-methyl-2-pyrazolin-5-one
_journal_coeditor_code EZ2116
_journal_issue 2
_journal_name_full 'Acta Crystallographica Section E'
_journal_page_first o362
_journal_page_last o362
_journal_paper_doi 10.1107/S1600536807067943
_journal_volume 64
_journal_year 2008
_chemical_formula_iupac 'C14 H10 Br2 N6 O'
_chemical_formula_moiety 'C14 H10 Br2 N6 O'
_chemical_formula_structural 'C14 H10 Br2 N6 O'
_chemical_formula_sum 'C14 H10 Br2 N6 O'
_chemical_formula_weight 438.08
_chemical_melting_point 534.0(10)
_chemical_name_common 'pyrimidine derivative'
_chemical_name_systematic 4-(4-Bromophenylhydrazono)-1-(5-bromopyrimidin-2-yl)-3-methyl-2-pyrazolin-5-one
_space_group_IT_number 2
_symmetry_cell_setting triclinic
_symmetry_space_group_name_Hall '-P 1'
_symmetry_space_group_name_H-M 'P -1'
_atom_sites_solution_hydrogens geom
_atom_sites_solution_primary direct
_atom_sites_solution_secondary difmap
_cell_angle_alpha 86.532(3)
_cell_angle_beta 84.218(3)
_cell_angle_gamma 78.747(3)
_cell_formula_units_Z 4
_cell_length_a 9.1647(3)
_cell_length_b 12.2833(5)
_cell_length_c 14.0288(5)
_cell_measurement_reflns_used 5753
_cell_measurement_temperature 200(2)
_cell_measurement_theta_max 32.3983
_cell_measurement_theta_min 4.5616
_cell_volume 1539.67(10)
_computing_cell_refinement 'CrysAlis CCD (Oxford Diffraction, 2007)'
_computing_data_collection 'CrysAlis CCD (Oxford Diffraction, 2007)'
_computing_data_reduction 'CrysAlis RED (Oxford Diffraction, 2007)'
_computing_molecular_graphics 'ORTEP-3 (Farrugia, 1997)'
_computing_publication_material 'PLATON (Spek, 2003)'
_computing_structure_refinement 'SHELXL97 (Sheldrick, 1997)'
_computing_structure_solution 'SHELXS97 (Sheldrick, 1990)'
_diffrn_ambient_temperature 200(2)
_diffrn_detector_area_resol_mean 10.5081
_diffrn_measured_fraction_theta_full 0.984
_diffrn_measured_fraction_theta_max 0.858
_diffrn_measurement_device_type 'Oxford Diffraction Gemini'
_diffrn_measurement_method '\f and \w'
_diffrn_radiation_monochromator graphite
_diffrn_radiation_source 'fine-focus sealed tube'
_diffrn_radiation_type MoK\a
_diffrn_radiation_wavelength 0.71073
_diffrn_reflns_av_R_equivalents 0.0572
_diffrn_reflns_av_sigmaI/netI 0.0727
_diffrn_reflns_limit_h_max 13
_diffrn_reflns_limit_h_min -13
_diffrn_reflns_limit_k_max 18
_diffrn_reflns_limit_k_min -18
_diffrn_reflns_limit_l_max 20
_diffrn_reflns_limit_l_min -20
_diffrn_reflns_number 24958
_diffrn_reflns_theta_full 25.00
_diffrn_reflns_theta_max 32.48
_diffrn_reflns_theta_min 4.57
_diffrn_standards_decay_% 0
_diffrn_standards_interval_count 0
_diffrn_standards_interval_time 0
_diffrn_standards_number 0
_exptl_absorpt_coefficient_mu 5.278
_exptl_absorpt_correction_T_max 0.3196
_exptl_absorpt_correction_T_min 0.2048
_exptl_absorpt_correction_type multi-scan
_exptl_absorpt_process_details '(CrysAlis RED; Oxford Diffraction, 2007)'
_exptl_crystal_colour pale-yellow
_exptl_crystal_density_diffrn 1.890
_exptl_crystal_density_method 'Not Measured'
_exptl_crystal_description prism
_exptl_crystal_F_000 856
_exptl_crystal_size_max 0.44
_exptl_crystal_size_mid 0.39
_exptl_crystal_size_min 0.28
_refine_diff_density_max 0.829
_refine_diff_density_min -0.644
_refine_ls_extinction_method none
_refine_ls_goodness_of_fit_ref 1.245
_refine_ls_hydrogen_treatment constr
_refine_ls_matrix_type full
_refine_ls_number_parameters 415
_refine_ls_number_reflns 9542
_refine_ls_number_restraints 0
_refine_ls_restrained_S_all 1.245
_refine_ls_R_factor_all 0.1309
_refine_ls_R_factor_gt 0.0820
_refine_ls_shift/su_max 0.000
_refine_ls_shift/su_mean 0.000
_refine_ls_structure_factor_coef Fsqd
_refine_ls_weighting_details 'calc w=1/[\s^2^(Fo^2^)+(0.0029P)^2^+9.1374P] where P=(Fo^2^+2Fc^2^)/3'
_refine_ls_weighting_scheme calc
_refine_ls_wR_factor_gt 0.1236
_refine_ls_wR_factor_ref 0.1389
_reflns_number_gt 6336
_reflns_number_total 9542
_reflns_threshold_expression I>2\s(I)
_cod_data_source_file ez2116.cif
_cod_data_source_block I
_cod_depositor_comments
;
The following automatic conversions were performed:
'_symmetry_cell_setting' value 'Triclinic' changed to 'triclinic'
according to '/home/saulius/struct/CIF-dictionaries/cif_core.dic'
dictionary named 'cif_core.dic' version 2.4.1 from 2010-06-29.

Automatic conversion script
Id: cif_fix_enum 1527 2010-12-29 10:47:43Z saulius 

The following automatic conversions were performed:

'_symmetry_cell_setting' value 'Triclinic' changed to 'triclinic'
according to /home/saulius/struct/CIF-dictionaries/cif_core.dic
dictionary named 'cif_core.dic' version 2.4.1 from 2010-06-29.

Automatic conversion script
Id: cif_fix_values 1715 2011-07-08 13:25:40Z adriana 
;
_cod_database_code 2217491
_cod_database_fobs_code 2217491

loop_
_symmetry_equiv_pos_site_id
_symmetry_equiv_pos_as_xyz
1 x,y,z
2 -x,-y,-z

loop_
_atom_site_aniso_label
_atom_site_aniso_U_11
_atom_site_aniso_U_22
_atom_site_aniso_U_33
_atom_site_aniso_U_12
_atom_site_aniso_U_13
_atom_site_aniso_U_23
Br1 0.0592(4) 0.0278(3) 0.0472(4) -0.0018(3) -0.0158(3) -0.0168(3)
Br2 0.0477(4) 0.0328(3) 0.0341(3) -0.0035(3) -0.0141(3) -0.0127(3)
O5A 0.036(2) 0.031(2) 0.034(2) 0.0029(19) -0.0159(19) -0.0093(18)
N1A 0.026(2) 0.020(2) 0.023(2) 0.0008(19) -0.0097(18) -0.0067(18)
N2A 0.026(2) 0.018(2) 0.025(2) -0.0002(19) -0.0041(18) -0.0041(18)
N5A 0.028(2) 0.023(2) 0.020(2) -0.003(2) -0.0056(18) -0.0030(18)
N6A 0.033(3) 0.022(2) 0.025(2) 0.001(2) -0.005(2) -0.0042(19)
N12A 0.032(3) 0.023(2) 0.026(2) -0.001(2) -0.010(2) -0.0059(19)
N16A 0.035(3) 0.023(2) 0.025(2) 0.004(2) -0.011(2) -0.0035(19)
C3A 0.028(3) 0.020(2) 0.024(3) -0.003(2) -0.005(2) 0.001(2)
C4A 0.029(3) 0.021(3) 0.026(3) -0.007(2) -0.002(2) -0.004(2)
C5A 0.031(3) 0.022(3) 0.022(3) -0.003(2) -0.005(2) 0.000(2)
C11A 0.025(3) 0.022(3) 0.024(3) -0.005(2) -0.004(2) -0.005(2)
C13A 0.029(3) 0.025(3) 0.023(3) -0.002(2) -0.008(2) -0.004(2)
C14A 0.029(3) 0.029(3) 0.026(3) -0.012(2) -0.004(2) -0.008(2)
C15A 0.037(3) 0.016(2) 0.034(3) 0.002(2) -0.012(3) 0.000(2)
C31A 0.032(3) 0.029(3) 0.032(3) -0.002(3) -0.007(2) -0.007(2)
C41A 0.026(3) 0.021(2) 0.019(2) -0.005(2) -0.003(2) -0.002(2)
C42A 0.029(3) 0.025(3) 0.026(3) -0.001(2) -0.008(2) -0.001(2)
C43A 0.034(3) 0.021(3) 0.030(3) 0.002(2) -0.005(2) -0.008(2)
C44A 0.031(3) 0.023(3) 0.019(2) -0.006(2) -0.004(2) -0.003(2)
C45A 0.026(3) 0.033(3) 0.024(3) -0.005(2) -0.005(2) -0.005(2)
C46A 0.025(3) 0.029(3) 0.027(3) -0.004(2) -0.004(2) -0.006(2)
Br3 0.0343(3) 0.0493(4) 0.0480(4) 0.0003(3) -0.0035(3) -0.0294(3)
Br4 0.0448(4) 0.0345(3) 0.0278(3) -0.0061(3) -0.0067(3) -0.0123(2)
O5B 0.033(2) 0.029(2) 0.0251(19) -0.0004(18) -0.0116(17) -0.0067(16)
N1B 0.023(2) 0.023(2) 0.027(2) -0.0024(19) -0.0071(18) -0.0026(19)
N2B 0.024(2) 0.024(2) 0.027(2) 0.003(2) -0.0061(19) -0.0031(19)
N5B 0.026(2) 0.024(2) 0.023(2) -0.003(2) -0.0044(18) -0.0050(18)
N6B 0.028(2) 0.025(2) 0.023(2) -0.001(2) -0.0056(19) -0.0060(18)
N12B 0.026(2) 0.023(2) 0.025(2) -0.003(2) -0.0058(18) -0.0033(18)
N16B 0.030(3) 0.034(3) 0.023(2) 0.003(2) -0.0068(19) -0.006(2)
C3B 0.023(3) 0.026(3) 0.027(3) 0.000(2) -0.005(2) -0.004(2)
C4B 0.027(3) 0.027(3) 0.020(2) -0.006(2) -0.003(2) -0.006(2)
C5B 0.024(3) 0.027(3) 0.018(2) -0.007(2) -0.005(2) -0.001(2)
C11B 0.024(3) 0.021(2) 0.020(2) 0.000(2) -0.003(2) -0.002(2)
C13B 0.028(3) 0.024(3) 0.025(3) -0.005(2) -0.006(2) -0.004(2)
C14B 0.025(3) 0.029(3) 0.028(3) 0.001(2) 0.001(2) -0.010(2)
C15B 0.026(3) 0.038(3) 0.033(3) 0.009(3) -0.009(2) -0.007(3)
C31B 0.041(4) 0.039(3) 0.029(3) 0.009(3) -0.009(3) -0.011(3)
C41B 0.025(3) 0.027(3) 0.022(3) -0.003(2) 0.000(2) -0.007(2)
C42B 0.038(3) 0.031(3) 0.028(3) 0.000(3) -0.011(3) -0.003(2)
C43B 0.037(3) 0.028(3) 0.031(3) 0.002(3) -0.004(3) -0.009(2)
C44B 0.032(3) 0.029(3) 0.018(2) -0.008(3) -0.001(2) -0.002(2)
C45B 0.029(3) 0.032(3) 0.023(3) -0.003(3) -0.006(2) -0.002(2)
C46B 0.031(3) 0.021(2) 0.025(3) -0.004(2) -0.002(2) -0.003(2)

loop_
_atom_site_type_symbol
_atom_site_label
_atom_site_fract_x
_atom_site_fract_y
_atom_site_fract_z
_atom_site_U_iso_or_equiv
_atom_site_thermal_displace_type
_atom_site_occupancy
Br Br1 0.25785(9) 0.06030(5) 0.13400(5) 0.0442(2) Uani 1.000
Br Br2 0.35450(8) 0.83940(5) 0.95346(4) 0.0376(2) Uani 1.000
O O5A 0.3522(5) 0.4304(3) 0.4711(3) 0.0337(12) Uani 1.000
N N1A 0.1660(5) 0.4635(4) 0.3613(3) 0.0230(12) Uani 1.000
N N2A 0.0409(5) 0.5473(4) 0.3440(3) 0.0233(12) Uani 1.000
N N5A 0.1545(5) 0.6383(4) 0.5533(3) 0.0236(12) Uani 1.000
N N6A 0.2645(5) 0.5980(4) 0.6055(3) 0.0272(14) Uani 1.000
N N12A 0.1363(5) 0.3829(4) 0.2204(3) 0.0269(14) Uani 1.000
N N16A 0.2742(5) 0.2773(4) 0.3423(3) 0.0283(14) Uani 1.000
C C3A 0.0276(6) 0.6191(4) 0.4112(4) 0.0241(16) Uani 1.000
C C4A 0.1428(6) 0.5855(4) 0.4762(4) 0.0249(17) Uani 1.000
C C5A 0.2370(6) 0.4835(4) 0.4405(4) 0.0251(17) Uani 1.000
C C11A 0.1945(6) 0.3696(4) 0.3045(4) 0.0233(17) Uani 1.000
C C13A 0.1549(6) 0.2918(4) 0.1690(4) 0.0256(17) Uani 1.000
C C14A 0.2345(6) 0.1912(5) 0.2024(4) 0.0267(17) Uani 1.000
C C15A 0.2941(7) 0.1879(4) 0.2893(4) 0.0294(16) Uani 1.000
C C31A -0.0912(7) 0.7199(5) 0.4167(4) 0.0310(17) Uani 1.000
C C41A 0.2811(6) 0.6529(4) 0.6887(4) 0.0218(14) Uani 1.000
C C42A 0.1781(6) 0.7470(5) 0.7170(4) 0.0269(17) Uani 1.000
C C43A 0.1993(7) 0.7997(5) 0.7976(4) 0.0289(17) Uani 1.000
C C44A 0.3238(6) 0.7582(4) 0.8478(4) 0.0240(16) Uani 1.000
C C45A 0.4250(6) 0.6644(5) 0.8210(4) 0.0274(17) Uani 1.000
C C46A 0.4032(6) 0.6110(5) 0.7402(4) 0.0268(17) Uani 1.000
Br Br3 0.35984(7) 0.28407(6) -0.22267(5) 0.0439(2) Uani 1.000
Br Br4 0.35687(7) 1.01017(5) 0.64977(4) 0.0352(2) Uani 1.000
O O5B 0.3253(4) 0.5890(3) 0.1841(3) 0.0289(11) Uani 1.000
N N1B 0.1528(5) 0.6272(4) 0.0654(3) 0.0242(12) Uani 1.000
N N2B 0.0319(5) 0.7132(4) 0.0455(3) 0.0257(12) Uani 1.000
N N5B 0.1476(5) 0.8095(4) 0.2504(3) 0.0243(12) Uani 1.000
N N6B 0.2564(5) 0.7670(4) 0.3048(3) 0.0255(12) Uani 1.000
N N12B 0.1135(5) 0.5468(4) -0.0740(3) 0.0246(12) Uani 1.000
N N16B 0.3245(5) 0.4721(4) 0.0142(3) 0.0297(16) Uani 1.000
C C3B 0.0199(6) 0.7867(5) 0.1108(4) 0.0257(17) Uani 1.000
C C4B 0.1306(6) 0.7519(5) 0.1779(4) 0.0243(16) Uani 1.000
C C5B 0.2192(6) 0.6457(5) 0.1473(4) 0.0225(16) Uani 1.000
C C11B 0.1992(6) 0.5427(4) -0.0014(4) 0.0221(14) Uani 1.000
C C13B 0.1610(6) 0.4687(4) -0.1378(4) 0.0253(17) Uani 1.000
C C14B 0.2899(6) 0.3913(5) -0.1295(4) 0.0280(17) Uani 1.000
C C15B 0.3703(7) 0.3965(5) -0.0520(4) 0.0337(17) Uani 1.000
C C31B -0.0924(7) 0.8914(5) 0.1110(4) 0.0378(19) Uani 1.000
C C41B 0.2806(6) 0.8256(5) 0.3837(4) 0.0248(17) Uani 1.000
C C42B 0.1926(7) 0.9294(5) 0.4041(4) 0.0326(17) Uani 1.000
C C43B 0.2166(7) 0.9838(5) 0.4834(4) 0.0327(17) Uani 1.000
C C44B 0.3283(6) 0.9332(5) 0.5407(4) 0.0261(16) Uani 1.000
C C45B 0.4170(7) 0.8313(5) 0.5212(4) 0.0281(17) Uani 1.000
C C46B 0.3920(6) 0.7777(4) 0.4417(4) 0.0258(16) Uani 1.000
H H6A 0.32796 0.53710 0.58914 0.0325 Uiso 1.000
H H13A 0.11317 0.29614 0.10926 0.0305 Uiso 1.000
H H15A 0.35103 0.11993 0.31218 0.0351 Uiso 1.000
H H31A -0.15409 0.72242 0.36379 0.0462 Uiso 1.000
H H31B -0.15261 0.71796 0.47794 0.0462 Uiso 1.000
H H31C -0.04557 0.78606 0.41202 0.0462 Uiso 1.000
H H42A 0.09463 0.77462 0.68162 0.0322 Uiso 1.000
H H43A 0.12971 0.86348 0.81856 0.0344 Uiso 1.000
H H45A 0.50800 0.63667 0.85679 0.0324 Uiso 1.000
H H46A 0.47163 0.54612 0.72037 0.0320 Uiso 1.000
H H6B 0.31353 0.70229 0.29195 0.0304 Uiso 1.000
H H13B 0.10427 0.46644 -0.19044 0.0301 Uiso 1.000
H H15B 0.46075 0.34463 -0.04581 0.0402 Uiso 1.000
H H31D -0.15362 0.89370 0.05723 0.0567 Uiso 1.000
H H31E -0.15657 0.89487 0.17142 0.0567 Uiso 1.000
H H31F -0.04134 0.95486 0.10445 0.0567 Uiso 1.000
H H42B 0.11701 0.96245 0.36400 0.0391 Uiso 1.000
H H43B 0.15775 1.05438 0.49828 0.0397 Uiso 1.000
H H45B 0.49313 0.79874 0.56111 0.0337 Uiso 1.000
H H46B 0.45184 0.70742 0.42684 0.0303 Uiso 1.000

loop_
_atom_type_symbol
_atom_type_description
_atom_type_scat_dispersion_real
_atom_type_scat_dispersion_imag
_atom_type_scat_source
O O 0.0106 0.0060 'International Tables Vol C Tables 4.2.6.8 and 6.1.1.4'
N N 0.0061 0.0033 'International Tables Vol C Tables 4.2.6.8 and 6.1.1.4'
Br Br -0.2901 2.4595 'International Tables Vol C Tables 4.2.6.8 and 6.1.1.4'
H H 0.0000 0.0000 'International Tables Vol C Tables 4.2.6.8 and 6.1.1.4'
C C 0.0033 0.0016 'International Tables Vol C Tables 4.2.6.8 and 6.1.1.4'

loop_
_geom_angle_atom_site_label_1
_geom_angle_atom_site_label_2
_geom_angle_atom_site_label_3
_geom_angle
_geom_angle_publ_flag
N2A N1A C5A 112.8(4) no
N2A N1A C11A 117.8(4) no
C5A N1A C11A 129.2(5) no
N1A N2A C3A 106.9(4) no
N6A N5A C4A 118.1(5) no
N5A N6A C41A 119.7(5) no
C11A N12A C13A 116.3(5) no
C11A N16A C15A 115.1(5) no
C41A N6A H6A 120.00 no
N5A N6A H6A 120.00 no
N2B N1B C5B 112.4(4) no
C5B N1B C11B 129.1(5) no
N2B N1B C11B 118.2(4) no
N1B N2B C3B 107.2(4) no
N6B N5B C4B 117.4(5) no
N5B N6B C41B 119.9(5) no
C11B N12B C13B 115.0(5) no
C11B N16B C15B 114.9(5) no
C41B N6B H6B 120.00 no
N5B N6B H6B 120.00 no
N2A C3A C31A 122.8(5) no
C4A C3A C31A 126.4(5) no
N2A C3A C4A 110.8(5) no
C3A C4A C5A 106.9(5) no
N5A C4A C5A 128.3(5) no
N5A C4A C3A 124.9(5) no
O5A C5A C4A 128.5(5) no
N1A C5A C4A 102.7(4) no
O5A C5A N1A 128.9(5) no
N1A C11A N16A 116.1(5) no
N12A C11A N16A 127.8(5) no
N1A C11A N12A 116.2(5) no
N12A C13A C14A 120.5(5) no
Br1 C14A C15A 120.0(4) no
C13A C14A C15A 118.2(5) no
Br1 C14A C13A 121.8(4) no
N16A C15A C14A 122.0(5) no
C42A C41A C46A 121.2(5) no
N6A C41A C46A 118.3(5) no
N6A C41A C42A 120.5(5) no
C41A C42A C43A 119.0(5) no
C42A C43A C44A 119.4(5) no
Br2 C44A C43A 117.7(4) no
Br2 C44A C45A 120.3(4) no
C43A C44A C45A 122.0(5) no
C44A C45A C46A 118.6(5) no
C41A C46A C45A 119.8(5) no
N12A C13A H13A 120.00 no
C14A C13A H13A 120.00 no
N16A C15A H15A 119.00 no
C14A C15A H15A 119.00 no
C3A C31A H31A 109.00 no
H31A C31A H31B 109.00 no
C3A C31A H31B 109.00 no
C3A C31A H31C 109.00 no
H31B C31A H31C 109.00 no
H31A C31A H31C 109.00 no
C43A C42A H42A 120.00 no
C41A C42A H42A 121.00 no
C42A C43A H43A 120.00 no
C44A C43A H43A 120.00 no
C44A C45A H45A 121.00 no
C46A C45A H45A 121.00 no
C41A C46A H46A 120.00 no
C45A C46A H46A 120.00 no
N2B C3B C31B 122.6(5) no
N2B C3B C4B 110.7(5) no
C4B C3B C31B 126.7(5) no
N5B C4B C5B 128.2(5) no
N5B C4B C3B 124.6(5) no
C3B C4B C5B 107.2(5) no
O5B C5B C4B 128.0(5) no
N1B C5B C4B 102.5(5) no
O5B C5B N1B 129.5(5) no
N12B C11B N16B 128.5(5) no
N1B C11B N12B 115.7(5) no
N1B C11B N16B 115.8(5) no
N12B C13B C14B 121.8(5) no
C13B C14B C15B 117.9(5) no
Br3 C14B C15B 120.7(4) no
Br3 C14B C13B 121.4(4) no
N16B C15B C14B 121.9(6) no
C42B C41B C46B 120.3(5) no
N6B C41B C42B 120.8(5) no
N6B C41B C46B 118.9(5) no
C41B C42B C43B 119.5(6) no
C42B C43B C44B 118.9(6) no
Br4 C44B C45B 120.0(4) no
Br4 C44B C43B 117.7(4) no
C43B C44B C45B 122.4(5) no
C44B C45B C46B 118.2(5) no
C41B C46B C45B 120.7(5) no
N12B C13B H13B 119.00 no
C14B C13B H13B 119.00 no
N16B C15B H15B 119.00 no
C14B C15B H15B 119.00 no
C3B C31B H31D 109.00 no
C3B C31B H31E 109.00 no
C3B C31B H31F 109.00 no
H31D C31B H31E 109.00 no
H31D C31B H31F 109.00 no
H31E C31B H31F 109.00 no
C41B C42B H42B 120.00 no
C43B C42B H42B 120.00 no
C42B C43B H43B 121.00 no
C44B C43B H43B 121.00 no
C44B C45B H45B 121.00 no
C46B C45B H45B 121.00 no
C41B C46B H46B 120.00 no
C45B C46B H46B 120.00 no

loop_
_geom_bond_atom_site_label_1
_geom_bond_atom_site_label_2
_geom_bond_distance
_geom_bond_publ_flag
Br1 C14A 1.888(6) no
Br2 C44A 1.909(5) no
Br3 C14B 1.888(6) no
Br4 C44B 1.912(6) no
O5A C5A 1.230(7) no
O5B C5B 1.221(7) no
N1A N2A 1.414(7) no
N1A C11A 1.409(7) no
N1A C5A 1.400(7) no
N2A C3A 1.310(7) no
N5A N6A 1.307(6) no
N5A C4A 1.318(7) no
N6A C41A 1.418(7) no
N12A C11A 1.331(7) no
N12A C13A 1.342(7) no
N16A C11A 1.335(7) no
N16A C15A 1.336(7) no
N6A H6A 0.8800 no
N1B N2B 1.411(7) no
N1B C11B 1.415(7) no
N1B C5B 1.403(7) no
N2B C3B 1.307(7) no
N5B C4B 1.312(7) no
N5B N6B 1.323(6) no
N6B C41B 1.414(7) no
N12B C13B 1.332(7) no
N12B C11B 1.340(7) no
N16B C15B 1.332(7) no
N16B C11B 1.326(7) no
N6B H6B 0.8800 no
C3A C31A 1.481(8) no
C3A C4A 1.447(8) no
C4A C5A 1.460(7) no
C13A C14A 1.388(8) no
C14A C15A 1.381(8) no
C41A C46A 1.390(8) no
C41A C42A 1.392(8) no
C42A C43A 1.385(8) no
C43A C44A 1.396(8) no
C44A C45A 1.376(8) no
C45A C46A 1.394(8) no
C13A H13A 0.9500 no
C15A H15A 0.9500 no
C31A H31A 0.9800 no
C31A H31C 0.9800 no
C31A H31B 0.9800 no
C42A H42A 0.9500 no
C43A H43A 0.9500 no
C45A H45A 0.9500 no
C46A H46A 0.9500 no
C3B C4B 1.440(8) no
C3B C31B 1.482(9) no
C4B C5B 1.459(8) no
C13B C14B 1.374(8) no
C14B C15B 1.385(8) no
C41B C46B 1.388(8) no
C41B C42B 1.398(9) no
C42B C43B 1.389(8) no
C43B C44B 1.392(8) no
C44B C45B 1.379(9) no
C45B C46B 1.389(8) no
C13B H13B 0.9500 no
C15B H15B 0.9500 no
C31B H31D 0.9800 no
C31B H31E 0.9800 no
C31B H31F 0.9800 no
C42B H42B 0.9500 no
C43B H43B 0.9500 no
C45B H45B 0.9500 no
C46B H46B 0.9500 no

loop_
_geom_contact_atom_site_label_1
_geom_contact_atom_site_label_2
_geom_contact_distance
_geom_contact_site_symmetry_2
_geom_contact_publ_flag
Br1 Br2 3.7421(9) 1_544 no
Br2 C15B 3.746(6) 2_666 no
Br2 Br1 3.7421(9) 1_566 no
Br2 C3B 3.733(6) 1_556 no
Br3 C31B 3.740(6) 2_565 no
Br3 N6B 3.536(5) 2_665 no
Br3 C46B 3.659(6) 2_665 no
Br4 C45B 3.721(6) 2_676 no
Br4 C43A 3.644(6) . no
Br1 H31D 2.9200 2_565 no
Br2 H15B 2.8700 2_666 no
Br3 H6B 3.0900 2_665 no
Br3 H46B 3.2000 2_665 no
Br3 H31E 3.1600 2_565 no
Br3 H31A 2.8800 2_565 no
Br4 H31E 3.1000 2_576 no
Br4 H15A 2.9200 2_666 no
O5A N5A 3.044(6) . no
O5A C46B 3.375(7) 2_666 no
O5A N6A 2.821(6) . no
O5A N16A 2.917(6) . no
O5B N16B 2.857(6) . no
O5B N5B 3.022(6) . no
O5B N6B 2.782(6) . no
O5B C15B 3.219(7) 2_665 no
O5B N1A 3.220(6) . no
O5B C46A 3.344(7) 2_666 no
O5A H46B 2.6800 2_666 no
O5A H6A 2.1400 . no
O5A H31B 2.8400 2_566 no
O5B H6B 2.1000 . no
O5B H46A 2.6500 2_666 no
O5B H15B 2.8200 2_665 no
N1A O5B 3.220(6) . no
N1B C13B 3.358(7) 2_565 no
N2A N12A 2.698(6) . no
N2A C5B 3.347(7) . no
N2A C4A 3.402(7) 2_566 no
N2B N12B 2.667(6) . no
N2B C13B 3.244(7) 2_565 no
N5A C46B 3.250(7) . no
N5A O5A 3.044(6) . no
N5B O5B 3.022(6) . no
N5B C31A 3.323(8) . no
N5B C3A 3.411(7) . no
N6A C46B 3.372(7) . no
N6A O5A 2.821(6) . no
N6B C4A 3.404(7) . no
N6B Br3 3.536(5) 2_665 no
N6B C3A 3.233(7) . no
N6B O5B 2.782(6) . no
N12A C13B 3.245(7) 2_565 no
N12A N12B 3.188(6) 2_565 no
N12A N2A 2.698(6) . no
N12B N2B 2.667(6) . no
N12B C13A 3.193(7) 2_565 no
N12B C11B 3.319(7) 2_565 no
N12B N12A 3.188(6) 2_565 no
N12B N12B 3.120(6) 2_565 no
N16A O5A 2.917(6) . no
N16B O5B 2.857(6) . no
N2A H13B 2.6700 2_565 no
N2B H13A 2.6800 2_565 no
N5A H42A 2.4800 . no
N5B H42B 2.4900 . no
N5B H31C 2.7700 . no
N12A H13B 2.6400 2_565 no
N12B H13A 2.6100 2_565 no
N16A H45B 2.6300 2_666 no
N16A H31B 2.6500 2_566 no
N16B H45A 2.6200 2_666 no
C3A N5B 3.411(7) . no
C3A C4A 3.436(7) 2_566 no
C3A C5A 3.414(8) 2_566 no
C3A N6B 3.233(7) . no
C3B Br2 3.733(6) 1_554 no
C4A N6B 3.404(7) . no
C4A N2A 3.402(7) 2_566 no
C4A C41B 3.555(8) . no
C4A C46B 3.573(7) . no
C4A C3A 3.436(7) 2_566 no
C5A C31A 3.493(8) 2_566 no
C5A C3A 3.414(8) 2_566 no
C5B N2A 3.347(7) . no
C11B C45A 3.527(8) 1_554 no
C11B C44A 3.578(7) 1_554 no
C11B N12B 3.319(7) 2_565 no
C13A C42A 3.405(8) 2_566 no
C13A N12B 3.193(7) 2_565 no
C13B C41A 3.467(8) 1_554 no
C13B N2B 3.244(7) 2_565 no
C13B N1B 3.358(7) 2_565 no
C13B C46A 3.361(8) 1_554 no
C13B N12A 3.245(7) 2_565 no
C14B C46A 3.438(8) 1_554 no
C15B O5B 3.219(7) 2_665 no
C15B Br2 3.746(6) 2_666 no
C31A C5A 3.493(8) 2_566 no
C31A N5B 3.323(8) . no
C31B Br3 3.740(6) 2_565 no
C41A C45B 3.425(8) . no
C41A C13B 3.467(8) 1_556 no
C41B C4A 3.555(8) . no
C42A C13A 3.405(8) 2_566 no
C42A C45B 3.569(8) . no
C43A Br4 3.644(6) . no
C44A C11B 3.578(7) 1_556 no
C45A C11B 3.527(8) 1_556 no
C45B Br4 3.721(6) 2_676 no
C45B C41A 3.425(8) . no
C45B C42A 3.569(8) . no
C46A C13B 3.361(8) 1_556 no
C46A C14B 3.438(8) 1_556 no
C46A O5B 3.344(7) 2_666 no
C46B N5A 3.250(7) . no
C46B O5A 3.375(7) 2_666 no
C46B N6A 3.372(7) . no
C46B C4A 3.573(7) . no
C46B Br3 3.659(6) 2_665 no
C5A H6A 2.4900 . no
C5A H31B 2.8700 2_566 no
C5B H6B 2.4700 . no
C15A H45B 3.0400 2_666 no
C15B H45A 3.0400 2_666 no
C31A H43B 3.0100 2_576 no
C42B H31C 3.0500 . no
H6A C5A 2.4900 . no
H6A H46A 2.3900 . no
H6A O5A 2.1400 . no
H6B H46B 2.3900 . no
H6B O5B 2.1000 . no
H6B C5B 2.4700 . no
H6B Br3 3.0900 2_665 no
H13A N2B 2.6800 2_565 no
H13A N12B 2.6100 2_565 no
H13B N12A 2.6400 2_565 no
H13B N2A 2.6700 2_565 no
H15A Br4 2.9200 2_666 no
H15B O5B 2.8200 2_665 no
H15B Br2 2.8700 2_666 no
H31A Br3 2.8800 2_565 no
H31B N16A 2.6500 2_566 no
H31B C5A 2.8700 2_566 no
H31B O5A 2.8400 2_566 no
H31C N5B 2.7700 . no
H31C C42B 3.0500 . no
H31C H43B 2.3900 2_576 no
H31D Br1 2.9200 2_565 no
H31E Br4 3.1000 2_576 no
H31E Br3 3.1600 2_565 no
H31F H43A 2.4900 2_576 no
H42A N5A 2.4800 . no
H42B N5B 2.4900 . no
H43A H31F 2.4900 2_576 no
H43B H31C 2.3900 2_576 no
H43B C31A 3.0100 2_576 no
H45A C15B 3.0400 2_666 no
H45A N16B 2.6200 2_666 no
H45B C15A 3.0400 2_666 no
H45B N16A 2.6300 2_666 no
H46A O5B 2.6500 2_666 no
H46A H6A 2.3900 . no
H46B H6B 2.3900 . no
H46B Br3 3.2000 2_665 no
H46B O5A 2.6800 2_666 no

loop_
_geom_hbond_atom_site_label_D
_geom_hbond_atom_site_label_H
_geom_hbond_atom_site_label_A
_geom_hbond_site_symmetry_A
_geom_hbond_distance_DH
_geom_hbond_distance_HA
_geom_hbond_distance_DA
_geom_hbond_angle_DHA
_geom_hbond_publ_flag
N6A H6A O5A . 0.88 2.14 2.821(6) 134 yes
N6B H6B O5B . 0.88 2.10 2.782(6) 134 yes
C13A H13A N12B 2_565 0.95 2.61 3.193(7) 120 yes
C15A H15A Br4 2_666 0.95 2.92 3.761(6) 148 yes
C15B H15B Br2 2_666 0.95 2.87 3.746(6) 153 yes
C31A H31A Br3 2_565 0.98 2.88 3.858(6) 173 yes
C31B H31D Br1 2_565 0.98 2.92 3.862(6) 160 yes
C45A H45A N16B 2_666 0.95 2.62 3.539(7) 162 yes

loop_
_geom_torsion_atom_site_label_1
_geom_torsion_atom_site_label_2
_geom_torsion_atom_site_label_3
_geom_torsion_atom_site_label_4
_geom_torsion
_geom_torsion_publ_flag
C5A N1A N2A C3A -1.5(6) no
C11A N1A N2A C3A 173.3(5) no
N2A N1A C5A O5A -175.7(5) no
N2A N1A C5A C4A 2.5(6) no
C11A N1A C5A O5A 10.3(9) no
C11A N1A C5A C4A -171.5(5) no
N2A N1A C11A N12A 22.2(7) no
N2A N1A C11A N16A -156.5(5) no
C5A N1A C11A N12A -164.1(5) no
C5A N1A C11A N16A 17.2(8) no
N1A N2A C3A C4A -0.4(6) no
N1A N2A C3A C31A 179.6(5) no
C4A N5A N6A C41A 179.7(5) no
N6A N5A C4A C3A 179.9(5) no
N6A N5A C4A C5A 1.3(8) no
N5A N6A C41A C42A 2.3(8) no
N5A N6A C41A C46A -177.0(5) no
C13A N12A C11A N1A -175.8(5) no
C13A N12A C11A N16A 2.8(8) no
C11A N12A C13A C14A -1.7(8) no
C15A N16A C11A N1A 177.0(5) no
C15A N16A C11A N12A -1.5(9) no
C11A N16A C15A C14A -0.8(8) no
C5B N1B C11B N16B -1.4(8) no
C11B N1B N2B C3B -173.3(5) no
N2B N1B C5B O5B -179.6(6) no
N2B N1B C5B C4B -0.4(6) no
C11B N1B C5B O5B -6.2(10) no
C11B N1B C5B C4B 173.0(5) no
N2B N1B C11B N12B -6.1(7) no
C5B N1B N2B C3B 0.9(6) no
C5B N1B C11B N12B -179.2(5) no
N2B N1B C11B N16B 171.7(5) no
N1B N2B C3B C31B 177.8(5) no
N1B N2B C3B C4B -1.0(6) no
C4B N5B N6B C41B 179.7(5) no
N6B N5B C4B C3B -178.9(5) no
N6B N5B C4B C5B -1.3(9) no
N5B N6B C41B C42B -1.3(8) no
N5B N6B C41B C46B 177.8(5) no
C13B N12B C11B N16B 0.7(8) no
C11B N12B C13B C14B -1.0(8) no
C13B N12B C11B N1B 178.1(5) no
C15B N16B C11B N12B 0.6(8) no
C11B N16B C15B C14B -1.6(8) no
C15B N16B C11B N1B -176.9(5) no
N2A C3A C4A N5A -176.9(5) no
N2A C3A C4A C5A 1.9(6) no
C31A C3A C4A N5A 3.2(9) no
C31A C3A C4A C5A -178.0(5) no
N5A C4A C5A O5A -5.6(10) no
N5A C4A C5A N1A 176.2(5) no
C3A C4A C5A O5A 175.7(6) no
C3A C4A C5A N1A -2.6(6) no
N12A C13A C14A Br1 178.0(4) no
N12A C13A C14A C15A -0.3(8) no
C13A C14A C15A N16A 1.6(9) no
Br1 C14A C15A N16A -176.7(4) no
N6A C41A C46A C45A 178.5(5) no
N6A C41A C42A C43A -178.8(5) no
C42A C41A C46A C45A -0.9(9) no
C46A C41A C42A C43A 0.5(9) no
C41A C42A C43A C44A 0.7(9) no
C42A C43A C44A Br2 176.1(4) no
C42A C43A C44A C45A -1.6(9) no
C43A C44A C45A C46A 1.2(9) no
Br2 C44A C45A C46A -176.4(4) no
C44A C45A C46A C41A 0.0(8) no
N2B C3B C4B N5B 178.8(5) no
N2B C3B C4B C5B 0.8(7) no
C31B C3B C4B N5B 0.1(9) no
C31B C3B C4B C5B -178.0(5) no
N5B C4B C5B O5B 1.1(10) no
N5B C4B C5B N1B -178.2(6) no
C3B C4B C5B O5B 179.1(6) no
C3B C4B C5B N1B -0.2(6) no
N12B C13B C14B Br3 -177.8(4) no
N12B C13B C14B C15B 0.1(8) no
Br3 C14B C15B N16B 179.2(4) no
C13B C14B C15B N16B 1.3(9) no
N6B C41B C42B C43B 178.5(5) no
C46B C41B C42B C43B -0.6(9) no
N6B C41B C46B C45B -178.5(5) no
C42B C41B C46B C45B 0.6(9) no
C41B C42B C43B C44B 0.0(9) no
C42B C43B C44B Br4 -179.5(5) no
C42B C43B C44B C45B 0.5(9) no
Br4 C44B C45B C46B 179.5(4) no
C43B C44B C45B C46B -0.5(9) no
C44B C45B C46B C41B -0.1(9) no

loop_
_cod_related_entry_id
_cod_related_entry_database
_cod_related_entry_code
1 ChemSpider 24739549
